data_1567102
loop_
_publ_author_name
'Basavaiah, Deevi'
'Golime, Gangadhararao'
'Banoth, Shivalal'
'Todeti, Saidulu'

_publ_section_title
;
 An umpolung strategy for intermolecular [2 + 2 + 1] cycloaddition of aryl
 aldehydes and nitriles: a facile access to 2,4,5-trisubstituted oxazoles.
;
_journal_issue 27
_journal_name_full 'Chemical science'
_journal_page_first 8080
_journal_page_last 8087
_journal_paper_doi 10.1039/d2sc00046f
_journal_volume 13
_journal_year 2022
_chemical_formula_sum 'C21 H16 N2 O'
_chemical_formula_weight 312.36
_chemical_name_systematic
; 
 '5-phenyl-2-(pyridin-2-yl)-4-(p-tolyl)oxazole' 
;
_space_group_IT_number 19
_space_group_name_Hall 'P 2ac 2ab'
_space_group_name_H-M_alt 'P 21 21 21'
_symmetry_cell_setting orthorhombic
_symmetry_space_group_name_H-M 'P 21 21 21'
_atom_sites_solution_hydrogens geom
_atom_sites_solution_primary direct
_atom_sites_solution_secondary difmap
_audit_creation_method SHELXL-97
_audit_update_record
;
2021-09-15 deposited with the CCDC.	2022-06-10 downloaded from the CCDC.
;
_cell_angle_alpha 90.00
_cell_angle_beta 90.00
_cell_angle_gamma 90.00
_cell_formula_units_Z 4
_cell_length_a 7.4535(11)
_cell_length_b 11.5915(16)
_cell_length_c 18.893(3)
_cell_measurement_reflns_used 4475
_cell_measurement_temperature 198(140)
_cell_measurement_theta_max 25.6610
_cell_measurement_theta_min 2.0620
_cell_volume 1632.3(4)
_computing_cell_refinement 'CrysAlisPro 1.171.40.35a (Rigaku OD, 2018)'
_computing_data_collection 'CrysAlisPro 1.171.40.35a (Rigaku OD, 2018)'
_computing_data_reduction 'CrysAlisPro 1.171.40.35a (Rigaku OD, 2018)'
_computing_structure_refinement 'SHELXL-97 (Sheldrick, 1997)'
_computing_structure_solution 'SHELXS-97 (Sheldrick, 1990)'
_diffrn_ambient_temperature 198(140)
_diffrn_detector_area_resol_mean 10.0000
_diffrn_measured_fraction_theta_full 0.999
_diffrn_measured_fraction_theta_max 0.999
_diffrn_measurement_device_type 'XtaLAB Synergy, Single source at offset/far, HyPix3000'
_diffrn_measurement_method '\w scans'
_diffrn_radiation_monochromator mirror
_diffrn_radiation_source 'micro-focus sealed X-ray tube'
_diffrn_radiation_type MoK\a
_diffrn_radiation_wavelength 0.71073
_diffrn_reflns_av_R_equivalents 0.0512
_diffrn_reflns_av_sigmaI/netI 0.0551
_diffrn_reflns_limit_h_max 8
_diffrn_reflns_limit_h_min -8
_diffrn_reflns_limit_k_max 13
_diffrn_reflns_limit_k_min -13
_diffrn_reflns_limit_l_max 17
_diffrn_reflns_limit_l_min -22
_diffrn_reflns_number 7704
_diffrn_reflns_theta_full 24.99
_diffrn_reflns_theta_max 24.99
_diffrn_reflns_theta_min 2.16
_diffrn_standards_decay_% none
_diffrn_standards_interval_count 'not applicable'
_diffrn_standards_interval_time 'not applicable'
_diffrn_standards_number 'not applicable'
_exptl_absorpt_coefficient_mu 0.079
_exptl_absorpt_correction_T_max 1.00000
_exptl_absorpt_correction_T_min 0.42983
_exptl_absorpt_correction_type multi-scan
_exptl_absorpt_process_details 'CrysAlisPro 1.171.40.35a (Rigaku Oxford Diffraction, 2018)'
_exptl_crystal_colour white
_exptl_crystal_density_diffrn 1.271
_exptl_crystal_density_method 'not measured'
_exptl_crystal_description needle
_exptl_crystal_F_000 656
_exptl_crystal_size_max 0.20
_exptl_crystal_size_mid 0.15
_exptl_crystal_size_min 0.10
_refine_diff_density_max 0.161
_refine_diff_density_min -0.168
_refine_diff_density_rms 0.052
_refine_ls_abs_structure_details 'Flack H D (1983), Acta Cryst. A39, 876-881'
_refine_ls_abs_structure_Flack -2(3)
_refine_ls_extinction_coef 0.011(2)
_refine_ls_extinction_expression Fc^*^=kFc[1+0.001xFc^2^\l^3^/sin(2\q)]^-1/4^
_refine_ls_extinction_method SHELXL
_refine_ls_goodness_of_fit_ref 1.067
_refine_ls_hydrogen_treatment constr
_refine_ls_matrix_type full
_refine_ls_number_parameters 219
_refine_ls_number_reflns 2816
_refine_ls_number_restraints 0
_refine_ls_restrained_S_all 1.067
_refine_ls_R_factor_all 0.0772
_refine_ls_R_factor_gt 0.0574
_refine_ls_shift/su_max 0.000
_refine_ls_shift/su_mean 0.000
_refine_ls_structure_factor_coef Fsqd
_refine_ls_weighting_details 'calc w=1/[\s^2^(Fo^2^)+(0.0690P)^2^+0.0000P] where P=(Fo^2^+2Fc^2^)/3'
_refine_ls_weighting_scheme calc
_refine_ls_wR_factor_gt 0.1350
_refine_ls_wR_factor_ref 0.1461
_reflns_number_gt 2086
_reflns_number_total 2816
_reflns_threshold_expression >2sigma(I)
_cod_data_source_file d2sc00046f2.cif
_cod_data_source_block compound-5aab
_cod_depositor_comments
;
The following automatic conversions were performed:

data item '_symmetry_cell_setting' value 'Orthorhombic' was changed
to 'orthorhombic' in accordance with the
/home/data/users/saulius/crontab/automatic-downloads/rss-feeds/RSC/lib/dictionaries/cif_core.dic
dictionary named 'cif_core.dic' version 2.4.2 last updated on
2011-04-26.

Automatic conversion script
Id: cif_fix_values 7556 2019-12-06 15:28:31Z antanas 

 Adding full bibliography for 1567097--1567102.cif.
;
_cod_original_sg_symbol_H-M P2(1)2(1)2(1)
_cod_database_code 1567102

loop_
_symmetry_equiv_pos_as_xyz
'x, y, z'
'-x+1/2, -y, z+1/2'
'-x, y+1/2, -z+1/2'
'x+1/2, -y+1/2, -z'

loop_
_atom_site_label
_atom_site_type_symbol
_atom_site_fract_x
_atom_site_fract_y
_atom_site_fract_z
_atom_site_U_iso_or_equiv
_atom_site_adp_type
_atom_site_occupancy
_atom_site_symmetry_multiplicity
_atom_site_calc_flag
_atom_site_refinement_flags
_atom_site_disorder_assembly
_atom_site_disorder_group
O1 O 0.4956(3) 0.46221(16) 0.61055(9) 0.0612(5) Uani 1 1 d . . .
N1 N 0.5361(3) 0.2732(2) 0.60238(12) 0.0588(6) Uani 1 1 d . . .
N2 N 0.5720(4) 0.4719(2) 0.74927(12) 0.0706(8) Uani 1 1 d . . .
C10 C 0.4321(4) 0.5289(2) 0.49315(14) 0.0547(7) Uani 1 1 d . . .
C5 C 0.5027(4) 0.2416(2) 0.47306(13) 0.0533(7) Uani 1 1 d . . .
C16 C 0.5346(4) 0.3614(3) 0.64366(15) 0.0581(7) Uani 1 1 d . . .
C8 C 0.4977(4) 0.3170(2) 0.53511(13) 0.0541(7) Uani 1 1 d . . .
C17 C 0.5751(4) 0.3668(3) 0.71950(14) 0.0598(7) Uani 1 1 d . . .
C9 C 0.4702(4) 0.4329(2) 0.54050(14) 0.0550(7) Uani 1 1 d . . .
C15 C 0.5011(4) 0.6370(2) 0.50793(16) 0.0644(8) Uani 1 1 d . . .
H15 H 0.5687 0.6479 0.5488 0.077 Uiso 1 1 calc R . .
C13 C 0.3744(5) 0.7137(3) 0.40292(17) 0.0759(10) Uani 1 1 d . . .
H13 H 0.3574 0.7753 0.3722 0.091 Uiso 1 1 calc R . .
C2 C 0.5227(4) 0.0923(3) 0.35549(15) 0.0633(8) Uani 1 1 d . . .
C12 C 0.3018(4) 0.6075(3) 0.38745(17) 0.0714(9) Uani 1 1 d . . .
H12 H 0.2336 0.5980 0.3467 0.086 Uiso 1 1 calc R . .
C6 C 0.4510(4) 0.1270(3) 0.47816(15) 0.0609(8) Uani 1 1 d . . .
H6 H 0.4095 0.0982 0.5211 0.073 Uiso 1 1 calc R . .
C11 C 0.3296(4) 0.5152(3) 0.43205(14) 0.0617(8) Uani 1 1 d . . .
H11 H 0.2799 0.4437 0.4214 0.074 Uiso 1 1 calc R . .
C14 C 0.4715(5) 0.7282(3) 0.46347(16) 0.0775(10) Uani 1 1 d . . .
H14 H 0.5178 0.8004 0.4746 0.093 Uiso 1 1 calc R . .
C4 C 0.5641(4) 0.2793(3) 0.40766(14) 0.0638(8) Uani 1 1 d . . .
H4 H 0.5995 0.3558 0.4025 0.077 Uiso 1 1 calc R . .
C7 C 0.4610(4) 0.0554(3) 0.41993(16) 0.0682(9) Uani 1 1 d . . .
H7 H 0.4243 -0.0209 0.4246 0.082 Uiso 1 1 calc R . .
C3 C 0.5740(4) 0.2067(3) 0.35050(16) 0.0680(9) Uani 1 1 d . . .
H3 H 0.6160 0.2349 0.3075 0.082 Uiso 1 1 calc R . .
C19 C 0.6662(5) 0.3844(4) 0.85726(17) 0.0878(12) Uani 1 1 d . . .
H19 H 0.7009 0.3935 0.9042 0.105 Uiso 1 1 calc R . .
C18 C 0.6170(5) 0.4772(4) 0.81745(17) 0.0813(11) Uani 1 1 d . . .
H18 H 0.6147 0.5491 0.8393 0.098 Uiso 1 1 calc R . .
C20 C 0.6632(5) 0.2774(3) 0.82647(17) 0.0842(11) Uani 1 1 d . . .
H20 H 0.6921 0.2121 0.8527 0.101 Uiso 1 1 calc R . .
C21 C 0.6165(5) 0.2679(3) 0.75586(15) 0.0766(10) Uani 1 1 d . . .
H21 H 0.6133 0.1964 0.7336 0.092 Uiso 1 1 calc R . .
C1 C 0.5400(5) 0.0117(3) 0.29314(16) 0.0906(11) Uani 1 1 d . . .
H1A H 0.6638 -0.0086 0.2867 0.136 Uiso 1 1 calc R . .
H1B H 0.4963 0.0493 0.2513 0.136 Uiso 1 1 calc R . .
H1C H 0.4710 -0.0568 0.3018 0.136 Uiso 1 1 calc R . .

loop_
_atom_site_aniso_label
_atom_site_aniso_U_11
_atom_site_aniso_U_22
_atom_site_aniso_U_33
_atom_site_aniso_U_23
_atom_site_aniso_U_13
_atom_site_aniso_U_12
O1 0.0690(12) 0.0641(11) 0.0505(11) 0.0015(10) -0.0041(10) -0.0025(11)
N1 0.0601(14) 0.0631(14) 0.0532(14) 0.0031(13) -0.0014(12) -0.0038(12)
N2 0.0821(19) 0.0771(19) 0.0526(15) -0.0041(14) -0.0059(14) -0.0053(16)
C10 0.0546(16) 0.0592(17) 0.0502(15) -0.0004(15) 0.0016(14) -0.0025(15)
C5 0.0513(16) 0.0559(16) 0.0526(16) 0.0033(13) -0.0013(13) -0.0059(15)
C16 0.0611(18) 0.0579(16) 0.0554(17) 0.0080(16) -0.0035(14) -0.0039(16)
C8 0.0517(16) 0.0601(17) 0.0505(16) 0.0025(14) 0.0005(14) -0.0058(17)
C17 0.0609(17) 0.0709(19) 0.0474(15) 0.0009(16) -0.0029(13) -0.0032(16)
C9 0.0603(18) 0.0609(17) 0.0438(15) -0.0012(13) -0.0004(14) -0.0044(16)
C15 0.0722(19) 0.0604(17) 0.0606(17) 0.0013(16) -0.0014(16) 0.0010(19)
C13 0.088(2) 0.073(2) 0.067(2) 0.0133(19) 0.0076(19) 0.015(2)
C2 0.067(2) 0.0673(18) 0.0553(18) -0.0036(16) -0.0074(16) 0.0076(17)
C12 0.068(2) 0.089(3) 0.0576(19) 0.0074(19) -0.0068(16) 0.0105(19)
C6 0.069(2) 0.0576(17) 0.0565(17) 0.0055(15) -0.0002(14) 0.0022(17)
C11 0.0612(18) 0.067(2) 0.0572(17) 0.0026(16) -0.0043(14) -0.0031(16)
C14 0.095(3) 0.0601(18) 0.078(2) 0.0040(18) 0.005(2) 0.004(2)
C4 0.0702(19) 0.0590(18) 0.0623(19) 0.0006(16) 0.0062(16) -0.0072(16)
C7 0.083(2) 0.0534(17) 0.068(2) 0.0032(15) -0.0052(18) 0.0048(17)
C3 0.072(2) 0.077(2) 0.0554(17) 0.0011(17) 0.0084(15) -0.0045(18)
C19 0.086(3) 0.125(4) 0.053(2) -0.004(2) -0.0054(18) 0.013(3)
C18 0.087(2) 0.099(3) 0.0584(19) -0.007(2) -0.0101(18) -0.002(2)
C20 0.101(3) 0.097(3) 0.055(2) 0.018(2) -0.0018(18) 0.018(2)
C21 0.091(3) 0.079(2) 0.060(2) 0.0073(18) -0.0048(17) 0.007(2)
C1 0.114(3) 0.085(2) 0.073(2) -0.0166(19) -0.001(2) 0.013(2)

loop_
_atom_type_symbol
_atom_type_description
_atom_type_scat_dispersion_real
_atom_type_scat_dispersion_imag
_atom_type_scat_source
C C 0.0033 0.0016 'International Tables Vol C Tables 4.2.6.8 and 6.1.1.4'
H H 0.0000 0.0000 'International Tables Vol C Tables 4.2.6.8 and 6.1.1.4'
N N 0.0061 0.0033 'International Tables Vol C Tables 4.2.6.8 and 6.1.1.4'
O O 0.0106 0.0060 'International Tables Vol C Tables 4.2.6.8 and 6.1.1.4'

loop_
_geom_angle_atom_site_label_1
_geom_angle_atom_site_label_2
_geom_angle_atom_site_label_3
_geom_angle
_geom_angle_site_symmetry_1
_geom_angle_site_symmetry_3
_geom_angle_publ_flag
C16 O1 C9 105.0(2) . . ?
C16 N1 C8 105.1(2) . . ?
C18 N2 C17 116.3(3) . . ?
C15 C10 C11 118.3(3) . . ?
C15 C10 C9 119.7(3) . . ?
C11 C10 C9 121.9(3) . . ?
C6 C5 C4 117.0(3) . . ?
C6 C5 C8 120.6(2) . . ?
C4 C5 C8 122.3(3) . . ?
N1 C16 O1 114.0(2) . . ?
N1 C16 C17 128.7(3) . . ?
O1 C16 C17 117.2(3) . . ?
C9 C8 N1 108.7(2) . . ?
C9 C8 C5 130.7(3) . . ?
N1 C8 C5 120.4(2) . . ?
N2 C17 C21 123.5(3) . . ?
N2 C17 C16 116.4(3) . . ?
C21 C17 C16 120.0(3) . . ?
C8 C9 O1 107.1(2) . . ?
C8 C9 C10 137.5(3) . . ?
O1 C9 C10 115.4(2) . . ?
C14 C15 C10 121.1(3) . . ?
C14 C15 H15 119.5 . . ?
C10 C15 H15 119.5 . . ?
C14 C13 C12 119.8(3) . . ?
C14 C13 H13 120.1 . . ?
C12 C13 H13 120.1 . . ?
C7 C2 C3 116.9(3) . . ?
C7 C2 C1 121.9(3) . . ?
C3 C2 C1 121.1(3) . . ?
C13 C12 C11 120.4(3) . . ?
C13 C12 H12 119.8 . . ?
C11 C12 H12 119.8 . . ?
C7 C6 C5 120.4(3) . . ?
C7 C6 H6 119.8 . . ?
C5 C6 H6 119.8 . . ?
C12 C11 C10 120.0(3) . . ?
C12 C11 H11 120.0 . . ?
C10 C11 H11 120.0 . . ?
C13 C14 C15 120.3(3) . . ?
C13 C14 H14 119.8 . . ?
C15 C14 H14 119.8 . . ?
C3 C4 C5 121.7(3) . . ?
C3 C4 H4 119.1 . . ?
C5 C4 H4 119.1 . . ?
C2 C7 C6 122.6(3) . . ?
C2 C7 H7 118.7 . . ?
C6 C7 H7 118.7 . . ?
C4 C3 C2 121.3(3) . . ?
C4 C3 H3 119.3 . . ?
C2 C3 H3 119.3 . . ?
C18 C19 C20 118.4(3) . . ?
C18 C19 H19 120.8 . . ?
C20 C19 H19 120.8 . . ?
N2 C18 C19 124.4(4) . . ?
N2 C18 H18 117.8 . . ?
C19 C18 H18 117.8 . . ?
C19 C20 C21 119.0(3) . . ?
C19 C20 H20 120.5 . . ?
C21 C20 H20 120.5 . . ?
C17 C21 C20 118.3(3) . . ?
C17 C21 H21 120.9 . . ?
C20 C21 H21 120.9 . . ?
C2 C1 H1A 109.5 . . ?
C2 C1 H1B 109.5 . . ?
H1A C1 H1B 109.5 . . ?
C2 C1 H1C 109.5 . . ?
H1A C1 H1C 109.5 . . ?
H1B C1 H1C 109.5 . . ?

loop_
_geom_bond_atom_site_label_1
_geom_bond_atom_site_label_2
_geom_bond_distance
_geom_bond_site_symmetry_2
_geom_bond_publ_flag
O1 C16 1.357(3) . ?
O1 C9 1.379(3) . ?
N1 C16 1.286(3) . ?
N1 C8 1.398(3) . ?
N2 C18 1.332(4) . ?
N2 C17 1.342(4) . ?
C10 C15 1.383(4) . ?
C10 C11 1.393(4) . ?
C10 C9 1.456(4) . ?
C5 C6 1.387(4) . ?
C5 C4 1.388(3) . ?
C5 C8 1.462(3) . ?
C16 C17 1.466(4) . ?
C8 C9 1.363(4) . ?
C17 C21 1.371(4) . ?
C15 C14 1.368(4) . ?
C15 H15 0.9300 . ?
C13 C14 1.364(4) . ?
C13 C12 1.376(5) . ?
C13 H13 0.9300 . ?
C2 C7 1.370(4) . ?
C2 C3 1.383(4) . ?
C2 C1 1.509(4) . ?
C12 C11 1.378(4) . ?
C12 H12 0.9300 . ?
C6 C7 1.380(4) . ?
C6 H6 0.9300 . ?
C11 H11 0.9300 . ?
C14 H14 0.9300 . ?
C4 C3 1.371(4) . ?
C4 H4 0.9300 . ?
C7 H7 0.9300 . ?
C3 H3 0.9300 . ?
C19 C18 1.363(5) . ?
C19 C20 1.370(5) . ?
C19 H19 0.9300 . ?
C18 H18 0.9300 . ?
C20 C21 1.383(4) . ?
C20 H20 0.9300 . ?
C21 H21 0.9300 . ?
C1 H1A 0.9600 . ?
C1 H1B 0.9600 . ?
C1 H1C 0.9600 . ?
